data_7020713
loop_
_publ_author_name
'Erdmann, Markus'
'R\"osener, Christian'
'Holtrichter-R\"o\&smann, Thorsten'
'Daniliuc, Constantin G.'
'Fr\"ohlich, Roland'
'Uhl, Werner'
'W\"urthwein, Ernst-Ulrich'
'Kehr, Gerald'
'Erker, Gerhard'

_publ_section_title
;
 Functional group chemistry at intramolecular frustrated Lewis pairs:
 substituent exchange at the Lewis acid site with 9-BBN.
;
_journal_issue 3
_journal_name_full 'Dalton transactions (Cambridge, England : 2003)'
_journal_page_first 709
_journal_page_last 718
_journal_paper_doi 10.1039/c2dt31737k
_journal_volume 42
_journal_year 2013
_chemical_formula_sum 'C22 H46 Al B N2 Si'
_chemical_formula_weight 404.49
_chemical_name_systematic
;
?
;
_space_group_IT_number 2
_symmetry_cell_setting triclinic
_symmetry_space_group_name_Hall '-P 1'
_symmetry_space_group_name_H-M 'P -1'
_atom_sites_solution_hydrogens geom
_atom_sites_solution_primary direct
_atom_sites_solution_secondary difmap
_audit_creation_method SHELXL-97
_cell_angle_alpha 70.176(4)
_cell_angle_beta 88.676(4)
_cell_angle_gamma 68.055(4)
_cell_formula_units_Z 2
_cell_length_a 10.2424(5)
_cell_length_b 10.8886(6)
_cell_length_c 13.5329(6)
_cell_measurement_reflns_used 13403
_cell_measurement_temperature 153(2)
_cell_measurement_theta_max 28.32
_cell_measurement_theta_min 1.61
_cell_volume 1307.62(13)
_computing_cell_refinement 'Bruker SAINT+'
_computing_data_collection 'Bruker SMART'
_computing_data_reduction 'Bruker SHELXTL'
_computing_molecular_graphics 'Bruker SHELXTL'
_computing_publication_material 'Bruker SHELXTL'
_computing_structure_refinement 'SHELXL-97 (Sheldrick, 1997)'
_computing_structure_solution 'SHELXS-97 (Sheldrick, 1990)'
_diffrn_ambient_temperature 153(2)
_diffrn_measured_fraction_theta_full 0.990
_diffrn_measured_fraction_theta_max 0.990
_diffrn_measurement_device_type 'imaging plate detector system'
_diffrn_measurement_method 'omega scans'
_diffrn_radiation_monochromator graphite
_diffrn_radiation_source 'fine-focus sealed tube'
_diffrn_radiation_type MoK\a
_diffrn_radiation_wavelength 0.71073
_diffrn_reflns_av_R_equivalents 0.0314
_diffrn_reflns_av_sigmaI/netI 0.0542
_diffrn_reflns_limit_h_max 11
_diffrn_reflns_limit_h_min -13
_diffrn_reflns_limit_k_max 14
_diffrn_reflns_limit_k_min -14
_diffrn_reflns_limit_l_max 17
_diffrn_reflns_limit_l_min -17
_diffrn_reflns_number 10412
_diffrn_reflns_theta_full 27.95
_diffrn_reflns_theta_max 27.95
_diffrn_reflns_theta_min 1.61
_exptl_absorpt_coefficient_mu 0.133
_exptl_absorpt_correction_T_max 0.9882
_exptl_absorpt_correction_T_min 0.9651
_exptl_absorpt_correction_type empirical
_exptl_absorpt_process_details SADABS
_exptl_crystal_colour Colorless
_exptl_crystal_density_diffrn 1.027
_exptl_crystal_density_method 'not measured'
_exptl_crystal_description Plate
_exptl_crystal_F_000 448
_exptl_crystal_size_max 0.27
_exptl_crystal_size_mid 0.19
_exptl_crystal_size_min 0.09
_refine_diff_density_max 0.411
_refine_diff_density_min -0.262
_refine_diff_density_rms 0.038
_refine_ls_extinction_method none
_refine_ls_goodness_of_fit_ref 0.909
_refine_ls_hydrogen_treatment mixed
_refine_ls_matrix_type full
_refine_ls_number_parameters 258
_refine_ls_number_reflns 6227
_refine_ls_number_restraints 0
_refine_ls_restrained_S_all 0.909
_refine_ls_R_factor_all 0.0629
_refine_ls_R_factor_gt 0.0386
_refine_ls_shift/su_max 0.001
_refine_ls_shift/su_mean 0.000
_refine_ls_structure_factor_coef Fsqd
_refine_ls_weighting_details 'calc w=1/[\s^2^(Fo^2^)+(0.0487P)^2^+0.0000P] where P=(Fo^2^+2Fc^2^)/3'
_refine_ls_weighting_scheme calc
_refine_ls_wR_factor_gt 0.0840
_refine_ls_wR_factor_ref 0.0895
_reflns_number_gt 4403
_reflns_number_total 6227
_reflns_threshold_expression >2sigma(I)
_cod_data_source_file c2dt31737k.txt
_cod_data_source_block sad1
_cod_depositor_comments
;
The following automatic conversions were performed:

'_symmetry_cell_setting' value 'Triclinic' changed to 'triclinic'
according to /home/saulius/struct/CIF-dictionaries/cif_core.dic
dictionary named 'cif_core.dic' version 2.4.2 from 2011-04-26.

Automatic conversion script
Id: cif_fix_values 1891 2012-01-12 08:04:46Z andrius 
;
_cod_original_cell_volume 1307.62(11)
_cod_original_sg_symbol_H-M P-1
_cod_database_code 7020713

loop_
_symmetry_equiv_pos_as_xyz
'x, y, z'
'-x, -y, -z'

loop_
_atom_site_label
_atom_site_type_symbol
_atom_site_fract_x
_atom_site_fract_y
_atom_site_fract_z
_atom_site_U_iso_or_equiv
_atom_site_adp_type
_atom_site_occupancy
_atom_site_symmetry_multiplicity
_atom_site_calc_flag
_atom_site_refinement_flags
Al1 Al 0.87387(4) 0.89176(4) 0.30463(3) 0.02251(10) Uani 1 1 d .
H1 H 0.9115(15) 0.7255(15) 0.2842(12) 0.027(4) Uiso 1 1 d .
H2 H 0.7937(16) 0.9051(16) 0.1899(12) 0.030(4) Uiso 1 1 d .
C11 C 1.06044(14) 0.90513(14) 0.30487(11) 0.0263(3) Uani 1 1 d .
C12 C 1.00042(15) 1.04586(15) 0.26303(12) 0.0290(3) Uani 1 1 d .
H12 H 1.0539 1.1045 0.2511 0.035 Uiso 1 1 calc R
N1 N 0.84472(12) 1.10481(11) 0.23632(9) 0.0249(2) Uani 1 1 d .
C13 C 0.80366(15) 1.17891(14) 0.12035(11) 0.0289(3) Uani 1 1 d .
H13A H 0.8473 1.1137 0.0847 0.035 Uiso 1 1 calc R
H13B H 0.8368 1.2545 0.0958 0.035 Uiso 1 1 calc R
C14 C 0.64511(15) 1.23809(14) 0.09461(12) 0.0303(3) Uani 1 1 d .
H14A H 0.6203 1.2841 0.0194 0.036 Uiso 1 1 calc R
H14B H 0.6121 1.1623 0.1178 0.036 Uiso 1 1 calc R
N2 N 0.57674(12) 1.33961(12) 0.14656(10) 0.0307(3) Uani 1 1 d .
C201 C 0.42347(16) 1.40161(17) 0.11918(14) 0.0407(4) Uani 1 1 d .
H20A H 0.3869 1.3286 0.1441 0.049 Uiso 1 1 calc R
H20B H 0.4012 1.4462 0.0438 0.049 Uiso 1 1 calc R
H20C H 0.3813 1.4709 0.1516 0.049 Uiso 1 1 calc R
C15 C 0.61344(15) 1.26836(15) 0.26049(12) 0.0312(3) Uani 1 1 d .
H15A H 0.5781 1.1943 0.2844 0.037 Uiso 1 1 calc R
H15B H 0.5691 1.3349 0.2949 0.037 Uiso 1 1 calc R
C16 C 0.77200(15) 1.20571(14) 0.29054(12) 0.0291(3) Uani 1 1 d .
H16A H 0.8065 1.2804 0.2714 0.035 Uiso 1 1 calc R
H16B H 0.7932 1.1573 0.3657 0.035 Uiso 1 1 calc R
C111 C 0.75480(15) 0.87398(14) 0.41970(12) 0.0308(3) Uani 1 1 d .
H11A H 0.7682 0.9255 0.4611 0.037 Uiso 1 1 calc R
H11B H 0.6576 0.9198 0.3888 0.037 Uiso 1 1 calc R
C112 C 0.77860(18) 0.72475(16) 0.49469(13) 0.0393(4) Uani 1 1 d .
H112 H 0.7678 0.6731 0.4525 0.047 Uiso 1 1 calc R
C113 C 0.6711(2) 0.7232(2) 0.57381(15) 0.0526(5) Uani 1 1 d .
H11C H 0.6881 0.6270 0.6168 0.063 Uiso 1 1 calc R
H11D H 0.5772 0.7685 0.5366 0.063 Uiso 1 1 calc R
H11E H 0.6802 0.7730 0.6180 0.063 Uiso 1 1 calc R
C114 C 0.9258(2) 0.6488(3) 0.55132(19) 0.0800(8) Uani 1 1 d .
H11F H 0.9414 0.7001 0.5921 0.096 Uiso 1 1 calc R
H11G H 0.9929 0.6422 0.5007 0.096 Uiso 1 1 calc R
H11H H 0.9378 0.5553 0.5976 0.096 Uiso 1 1 calc R
B1 B 0.84484(17) 0.78005(15) 0.19894(13) 0.0259(3) Uani 1 1 d .
C01 C 0.94186(15) 0.75655(16) 0.10751(12) 0.0316(3) Uani 1 1 d .
H01 H 1.0160 0.7895 0.1107 0.038 Uiso 1 1 calc R
C02 C 0.84954(18) 0.8451(2) 0.00034(13) 0.0432(4) Uani 1 1 d .
H02A H 0.8257 0.9435 -0.0118 0.052 Uiso 1 1 calc R
H02B H 0.9047 0.8232 -0.0542 0.052 Uiso 1 1 calc R
C03 C 0.71251(18) 0.8229(2) -0.00995(13) 0.0456(4) Uani 1 1 d .
H03A H 0.6526 0.8976 -0.0714 0.055 Uiso 1 1 calc R
H03B H 0.7353 0.7352 -0.0214 0.055 Uiso 1 1 calc R
C04 C 0.62959(16) 0.81928(18) 0.08527(13) 0.0382(3) Uani 1 1 d .
H04A H 0.5582 0.7843 0.0787 0.046 Uiso 1 1 calc R
H04B H 0.5820 0.9145 0.0839 0.046 Uiso 1 1 calc R
C05 C 0.71966(14) 0.72790(14) 0.19269(11) 0.0278(3) Uani 1 1 d .
H05 H 0.6615 0.7422 0.2477 0.033 Uiso 1 1 calc R
C06 C 0.78542(17) 0.56857(15) 0.21114(14) 0.0376(4) Uani 1 1 d .
H06A H 0.8226 0.5177 0.2844 0.045 Uiso 1 1 calc R
H06B H 0.7114 0.5404 0.1974 0.045 Uiso 1 1 calc R
C07 C 0.90374(18) 0.52346(17) 0.14402(16) 0.0454(4) Uani 1 1 d .
H07A H 0.8611 0.5420 0.0753 0.054 Uiso 1 1 calc R
H07B H 0.9557 0.4230 0.1759 0.054 Uiso 1 1 calc R
C08 C 1.00891(16) 0.59639(17) 0.12990(14) 0.0395(4) Uani 1 1 d .
H08A H 1.0615 0.5809 0.0726 0.047 Uiso 1 1 calc R
H08B H 1.0751 0.5518 0.1929 0.047 Uiso 1 1 calc R
Si1 Si 1.25485(4) 0.80432(4) 0.33570(3) 0.03098(10) Uani 1 1 d .
C101 C 1.29737(19) 0.66315(19) 0.46949(14) 0.0492(4) Uani 1 1 d .
H10A H 1.2532 0.7043 0.5203 0.059 Uiso 1 1 calc R
H10B H 1.3982 0.6195 0.4886 0.059 Uiso 1 1 calc R
H10C H 1.2626 0.5930 0.4684 0.059 Uiso 1 1 calc R
C102 C 1.34740(19) 0.9246(2) 0.33062(17) 0.0506(4) Uani 1 1 d .
H10D H 1.3204 1.0006 0.2632 0.061 Uiso 1 1 calc R
H10E H 1.4481 0.8723 0.3402 0.061 Uiso 1 1 calc R
H10F H 1.3214 0.9628 0.3858 0.061 Uiso 1 1 calc R
C103 C 1.31683(17) 0.7189(2) 0.23560(15) 0.0469(4) Uani 1 1 d .
H10G H 1.2643 0.6624 0.2344 0.056 Uiso 1 1 calc R
H10H H 1.4159 0.6595 0.2538 0.056 Uiso 1 1 calc R
H10I H 1.3022 0.7906 0.1670 0.056 Uiso 1 1 calc R

loop_
_atom_site_aniso_label
_atom_site_aniso_U_11
_atom_site_aniso_U_22
_atom_site_aniso_U_33
_atom_site_aniso_U_23
_atom_site_aniso_U_13
_atom_site_aniso_U_12
Al1 0.0257(2) 0.02206(19) 0.0213(2) -0.00812(15) 0.00428(15) -0.01070(15)
C11 0.0260(7) 0.0314(7) 0.0250(7) -0.0137(6) 0.0055(5) -0.0117(5)
C12 0.0281(7) 0.0318(7) 0.0335(8) -0.0142(6) 0.0080(6) -0.0165(6)
N1 0.0275(6) 0.0220(5) 0.0267(6) -0.0101(5) 0.0059(5) -0.0103(4)
C13 0.0364(8) 0.0253(6) 0.0255(7) -0.0082(6) 0.0094(6) -0.0134(6)
C14 0.0379(8) 0.0251(6) 0.0273(7) -0.0089(6) 0.0033(6) -0.0122(6)
N2 0.0319(6) 0.0246(6) 0.0337(7) -0.0113(5) 0.0028(5) -0.0084(5)
C201 0.0355(8) 0.0349(8) 0.0479(10) -0.0164(7) 0.0014(7) -0.0080(6)
C15 0.0345(7) 0.0271(7) 0.0339(8) -0.0148(6) 0.0095(6) -0.0109(6)
C16 0.0371(8) 0.0236(6) 0.0301(7) -0.0131(6) 0.0060(6) -0.0125(6)
C111 0.0326(7) 0.0292(7) 0.0315(8) -0.0099(6) 0.0088(6) -0.0141(6)
C112 0.0490(9) 0.0350(8) 0.0290(8) -0.0060(6) 0.0117(7) -0.0164(7)
C113 0.0600(12) 0.0557(11) 0.0396(10) -0.0058(8) 0.0196(9) -0.0307(9)
C114 0.0575(13) 0.0755(15) 0.0524(13) 0.0190(11) 0.0061(11) -0.0050(11)
B1 0.0319(8) 0.0219(7) 0.0248(8) -0.0086(6) 0.0009(6) -0.0110(6)
C01 0.0310(7) 0.0409(8) 0.0296(8) -0.0128(6) 0.0066(6) -0.0209(6)
C02 0.0464(9) 0.0583(10) 0.0258(8) -0.0111(7) 0.0076(7) -0.0250(8)
C03 0.0425(9) 0.0613(11) 0.0297(9) -0.0139(8) -0.0031(7) -0.0182(8)
C04 0.0303(8) 0.0462(9) 0.0376(9) -0.0131(7) -0.0008(6) -0.0157(7)
C05 0.0275(7) 0.0280(7) 0.0295(7) -0.0110(6) 0.0068(6) -0.0118(5)
C06 0.0389(8) 0.0295(7) 0.0494(10) -0.0136(7) 0.0044(7) -0.0193(6)
C07 0.0460(9) 0.0353(8) 0.0625(12) -0.0296(8) 0.0070(8) -0.0132(7)
C08 0.0323(8) 0.0470(9) 0.0416(9) -0.0242(8) 0.0100(7) -0.0108(7)
Si1 0.02451(19) 0.0365(2) 0.0357(2) -0.01897(18) 0.00402(16) -0.01042(16)
C101 0.0438(10) 0.0473(10) 0.0440(10) -0.0141(8) -0.0035(8) -0.0060(8)
C102 0.0363(9) 0.0612(11) 0.0666(13) -0.0315(10) 0.0048(8) -0.0241(8)
C103 0.0351(9) 0.0602(11) 0.0550(11) -0.0371(9) 0.0120(8) -0.0144(8)

loop_
_atom_type_symbol
_atom_type_description
_atom_type_scat_dispersion_real
_atom_type_scat_dispersion_imag
_atom_type_scat_source
C C 0.0033 0.0016 'International Tables Vol C Tables 4.2.6.8 and 6.1.1.4'
H H 0.0000 0.0000 'International Tables Vol C Tables 4.2.6.8 and 6.1.1.4'
B B 0.0013 0.0007 'International Tables Vol C Tables 4.2.6.8 and 6.1.1.4'
N N 0.0061 0.0033 'International Tables Vol C Tables 4.2.6.8 and 6.1.1.4'
Al Al 0.0645 0.0514 'International Tables Vol C Tables 4.2.6.8 and 6.1.1.4'
Si Si 0.0817 0.0704 'International Tables Vol C Tables 4.2.6.8 and 6.1.1.4'

loop_
_geom_angle_atom_site_label_1
_geom_angle_atom_site_label_2
_geom_angle_atom_site_label_3
_geom_angle
C111 Al1 C11 128.72(6)
C111 Al1 N1 107.93(5)
C11 Al1 N1 71.29(5)
C111 Al1 B1 110.86(6)
C11 Al1 B1 113.48(6)
N1 Al1 B1 118.67(5)
C111 Al1 C12 124.40(6)
C11 Al1 C12 33.65(5)
N1 Al1 C12 37.69(4)
B1 Al1 C12 123.88(6)
C111 Al1 H1 100.8(5)
C11 Al1 H1 103.3(5)
N1 Al1 H1 146.7(5)
B1 Al1 H1 31.8(5)
C12 Al1 H1 130.6(5)
C111 Al1 H2 112.1(5)
C11 Al1 H2 119.1(5)
N1 Al1 H2 89.2(5)
B1 Al1 H2 32.4(5)
C12 Al1 H2 109.0(5)
H1 Al1 H2 64.1(7)
C12 C11 Si1 123.30(11)
C12 C11 Al1 91.23(9)
Si1 C11 Al1 145.46(8)
C11 C12 N1 114.70(12)
C11 C12 Al1 55.13(8)
N1 C12 Al1 59.67(6)
C11 C12 H12 122.6
N1 C12 H12 122.6
Al1 C12 H12 176.2
C12 N1 C13 111.19(11)
C12 N1 C16 111.29(10)
C13 N1 C16 108.83(10)
C12 N1 Al1 82.64(7)
C13 N1 Al1 119.42(8)
C16 N1 Al1 120.32(9)
N1 C13 C14 110.48(11)
N1 C13 H13A 109.6
C14 C13 H13A 109.6
N1 C13 H13B 109.6
C14 C13 H13B 109.6
H13A C13 H13B 108.1
N2 C14 C13 110.44(11)
N2 C14 H14A 109.6
C13 C14 H14A 109.6
N2 C14 H14B 109.6
C13 C14 H14B 109.6
H14A C14 H14B 108.1
C15 N2 C201 110.54(12)
C15 N2 C14 109.10(10)
C201 N2 C14 111.01(12)
N2 C201 H20A 109.5
N2 C201 H20B 109.5
H20A C201 H20B 109.5
N2 C201 H20C 109.5
H20A C201 H20C 109.5
H20B C201 H20C 109.5
N2 C15 C16 111.28(12)
N2 C15 H15A 109.4
C16 C15 H15A 109.4
N2 C15 H15B 109.4
C16 C15 H15B 109.4
H15A C15 H15B 108.0
N1 C16 C15 110.91(11)
N1 C16 H16A 109.5
C15 C16 H16A 109.5
N1 C16 H16B 109.5
C15 C16 H16B 109.5
H16A C16 H16B 108.0
C112 C111 Al1 117.44(10)
C112 C111 H11A 107.9
Al1 C111 H11A 107.9
C112 C111 H11B 107.9
Al1 C111 H11B 107.9
H11A C111 H11B 107.2
C114 C112 C113 110.13(16)
C114 C112 C111 111.37(15)
C113 C112 C111 112.80(13)
C114 C112 H112 107.4
C113 C112 H112 107.4
C111 C112 H112 107.4
C112 C113 H11C 109.5
C112 C113 H11D 109.5
H11C C113 H11D 109.5
C112 C113 H11E 109.5
H11C C113 H11E 109.5
H11D C113 H11E 109.5
C112 C114 H11F 109.5
C112 C114 H11G 109.5
H11F C114 H11G 109.5
C112 C114 H11H 109.5
H11F C114 H11H 109.5
H11G C114 H11H 109.5
C01 B1 C05 109.02(11)
C01 B1 Al1 123.20(10)
C05 B1 Al1 127.46(10)
C01 B1 H1 112.4(7)
C05 B1 H1 112.8(7)
Al1 B1 H1 53.6(7)
C01 B1 H2 111.3(8)
C05 B1 H2 109.2(7)
Al1 B1 H2 48.5(7)
H1 B1 H2 102.0(10)
C08 C01 C02 114.51(13)
C08 C01 B1 107.39(12)
C02 C01 B1 108.32(12)
C08 C01 H01 108.8
C02 C01 H01 108.8
B1 C01 H01 108.8
C03 C02 C01 115.18(14)
C03 C02 H02A 108.5
C01 C02 H02A 108.5
C03 C02 H02B 108.5
C01 C02 H02B 108.5
H02A C02 H02B 107.5
C04 C03 C02 114.79(13)
C04 C03 H03A 108.6
C02 C03 H03A 108.6
C04 C03 H03B 108.6
C02 C03 H03B 108.6
H03A C03 H03B 107.5
C03 C04 C05 114.68(13)
C03 C04 H04A 108.6
C05 C04 H04A 108.6
C03 C04 H04B 108.6
C05 C04 H04B 108.6
H04A C04 H04B 107.6
C04 C05 C06 113.77(12)
C04 C05 B1 107.98(12)
C06 C05 B1 108.54(11)
C04 C05 H05 108.8
C06 C05 H05 108.8
B1 C05 H05 108.8
C07 C06 C05 115.62(13)
C07 C06 H06A 108.4
C05 C06 H06A 108.4
C07 C06 H06B 108.4
C05 C06 H06B 108.4
H06A C06 H06B 107.4
C06 C07 C08 115.48(12)
C06 C07 H07A 108.4
C08 C07 H07A 108.4
C06 C07 H07B 108.4
C08 C07 H07B 108.4
H07A C07 H07B 107.5
C07 C08 C01 115.16(12)
C07 C08 H08A 108.5
C01 C08 H08A 108.5
C07 C08 H08B 108.5
C01 C08 H08B 108.5
H08A C08 H08B 107.5
C11 Si1 C103 108.27(7)
C11 Si1 C101 110.01(8)
C103 Si1 C101 108.68(9)
C11 Si1 C102 110.71(7)
C103 Si1 C102 109.36(9)
C101 Si1 C102 109.76(9)
Si1 C101 H10A 109.5
Si1 C101 H10B 109.5
H10A C101 H10B 109.5
Si1 C101 H10C 109.5
H10A C101 H10C 109.5
H10B C101 H10C 109.5
Si1 C102 H10D 109.5
Si1 C102 H10E 109.5
H10D C102 H10E 109.5
Si1 C102 H10F 109.5
H10D C102 H10F 109.5
H10E C102 H10F 109.5
Si1 C103 H10G 109.5
Si1 C103 H10H 109.5
H10G C103 H10H 109.5
Si1 C103 H10I 109.5
H10G C103 H10I 109.5
H10H C103 H10I 109.5

loop_
_geom_bond_atom_site_label_1
_geom_bond_atom_site_label_2
_geom_bond_distance
Al1 C111 1.9581(15)
Al1 C11 1.9700(14)
Al1 N1 2.0894(11)
Al1 B1 2.2547(15)
Al1 C12 2.4007(14)
Al1 H1 1.821(14)
Al1 H2 1.710(15)
C11 C12 1.3304(19)
C11 Si1 1.8542(14)
C12 N1 1.4799(17)
C12 H12 0.9600
N1 C13 1.4863(18)
N1 C16 1.4867(16)
C13 C14 1.505(2)
C13 H13A 0.9600
C13 H13B 0.9600
C14 N2 1.4602(17)
C14 H14A 0.9600
C14 H14B 0.9600
N2 C15 1.4553(19)
N2 C201 1.4568(19)
C201 H20A 0.9599
C201 H20B 0.9599
C201 H20C 0.9599
C15 C16 1.511(2)
C15 H15A 0.9600
C15 H15B 0.9600
C16 H16A 0.9600
C16 H16B 0.9600
C111 C112 1.525(2)
C111 H11A 0.9600
C111 H11B 0.9600
C112 C114 1.496(3)
C112 C113 1.518(2)
C112 H112 0.9600
C113 H11C 0.9599
C113 H11D 0.9599
C113 H11E 0.9599
C114 H11F 0.9599
C114 H11G 0.9599
C114 H11H 0.9599
B1 C01 1.597(2)
B1 C05 1.598(2)
B1 H1 1.191(15)
B1 H2 1.224(15)
C01 C08 1.537(2)
C01 C02 1.537(2)
C01 H01 0.9600
C02 C03 1.528(2)
C02 H02A 0.9600
C02 H02B 0.9600
C03 C04 1.524(2)
C03 H03A 0.9600
C03 H03B 0.9600
C04 C05 1.533(2)
C04 H04A 0.9600
C04 H04B 0.9600
C05 C06 1.5383(19)
C05 H05 0.9600
C06 C07 1.530(2)
C06 H06A 0.9600
C06 H06B 0.9600
C07 C08 1.534(2)
C07 H07A 0.9600
C07 H07B 0.9600
C08 H08A 0.9600
C08 H08B 0.9600
Si1 C103 1.8648(16)
Si1 C101 1.8652(19)
Si1 C102 1.8664(18)
C101 H10A 0.9599
C101 H10B 0.9599
C101 H10C 0.9599
C102 H10D 0.9599
C102 H10E 0.9599
C102 H10F 0.9599
C103 H10G 0.9599
C103 H10H 0.9599
C103 H10I 0.9599

loop_
_geom_torsion_atom_site_label_1
_geom_torsion_atom_site_label_2
_geom_torsion_atom_site_label_3
_geom_torsion_atom_site_label_4
_geom_torsion
C111 Al1 C11 C12 -95.86(11)
N1 Al1 C11 C12 2.47(8)
B1 Al1 C11 C12 116.38(9)
C111 Al1 C11 Si1 85.95(15)
N1 Al1 C11 Si1 -175.72(15)
B1 Al1 C11 Si1 -61.81(15)
C12 Al1 C11 Si1 -178.2(2)
Si1 C11 C12 N1 175.13(9)
Al1 C11 C12 N1 -3.64(12)
Si1 C11 C12 Al1 178.77(13)
C111 Al1 C12 C11 109.85(10)
N1 Al1 C12 C11 -176.17(13)
B1 Al1 C12 C11 -81.80(10)
C111 Al1 C12 N1 -73.98(9)
C11 Al1 C12 N1 176.17(13)
B1 Al1 C12 N1 94.37(9)
C11 C12 N1 C13 -115.30(13)
Al1 C12 N1 C13 -118.76(9)
C11 C12 N1 C16 123.19(13)
Al1 C12 N1 C16 119.73(10)
C11 C12 N1 Al1 3.46(12)
C111 Al1 N1 C12 123.53(8)
C11 Al1 N1 C12 -2.24(8)
B1 Al1 N1 C12 -109.35(8)
C111 Al1 N1 C13 -126.25(10)
C11 Al1 N1 C13 107.98(10)
B1 Al1 N1 C13 0.86(12)
C12 Al1 N1 C13 110.22(12)
C111 Al1 N1 C16 13.14(11)
C11 Al1 N1 C16 -112.64(11)
B1 Al1 N1 C16 140.25(10)
C12 Al1 N1 C16 -110.39(12)
C12 N1 C13 C14 179.97(10)
C16 N1 C13 C14 -57.10(14)
Al1 N1 C13 C14 86.48(12)
N1 C13 C14 N2 60.29(14)
C13 C14 N2 C15 -60.04(15)
C13 C14 N2 C201 177.91(13)
C201 N2 C15 C16 -178.94(11)
C14 N2 C15 C16 58.73(14)
C12 N1 C16 C15 178.45(11)
C13 N1 C16 C15 55.58(14)
Al1 N1 C16 C15 -87.62(13)
N2 C15 C16 N1 -57.54(15)
C11 Al1 C111 C112 -88.77(13)
N1 Al1 C111 C112 -168.82(11)
B1 Al1 C111 C112 59.66(13)
C12 Al1 C111 C112 -130.67(11)
Al1 C111 C112 C114 61.26(19)
Al1 C111 C112 C113 -174.32(12)
C111 Al1 B1 C01 -171.34(11)
C11 Al1 B1 C01 -17.79(13)
N1 Al1 B1 C01 62.94(13)
C12 Al1 B1 C01 18.93(14)
C111 Al1 B1 C05 15.86(14)
C11 Al1 B1 C05 169.41(11)
N1 Al1 B1 C05 -109.86(12)
C12 Al1 B1 C05 -153.87(11)
C05 B1 C01 C08 -63.33(14)
Al1 B1 C01 C08 122.71(12)
C05 B1 C01 C02 60.84(15)
Al1 B1 C01 C02 -113.12(12)
C08 C01 C02 C03 67.84(19)
B1 C01 C02 C03 -51.96(18)
C01 C02 C03 C04 44.5(2)
C02 C03 C04 C05 -45.7(2)
C03 C04 C05 C06 -66.32(17)
C03 C04 C05 B1 54.21(17)
C01 B1 C05 C04 -62.03(14)
Al1 B1 C05 C04 111.61(13)
C01 B1 C05 C06 61.74(15)
Al1 B1 C05 C06 -124.63(12)
C04 C05 C06 C07 70.16(17)
B1 C05 C06 C07 -50.06(17)
C05 C06 C07 C08 40.8(2)
C06 C07 C08 C01 -42.8(2)
C02 C01 C08 C07 -66.68(19)
B1 C01 C08 C07 53.64(17)
C12 C11 Si1 C103 -106.50(14)
Al1 C11 Si1 C103 71.33(15)
C12 C11 Si1 C101 134.87(13)
Al1 C11 Si1 C101 -47.30(15)
C12 C11 Si1 C102 13.37(15)
Al1 C11 Si1 C102 -168.79(13)
